data_4336388
loop_
_publ_author_name
'Jiangang Yu'
'Gerald Kehr'
'Constantin G. Daniliuc'
'Gerhard Erker'

_publ_section_title
;
 Reaction of Diphenylphosphanylacetylene with RB(C6F5)2 Reagents: Evidence
 for a Remarkable Sequence of Synergistic Frustrated Lewis Pair Addition
 Reactions
;
_journal_name_full 'Inorganic Chemistry'
_journal_page_first 11661
_journal_page_last 11668
_journal_paper_doi 10.1021/ic402139g
_journal_volume 52
_journal_year 2013
_chemical_formula_sum 'C69 H31 B2 F30 N P2'
_chemical_formula_weight 1527.51
_chemical_name_systematic
; 
 ? 
;
_space_group_IT_number 14
_symmetry_cell_setting monoclinic
_symmetry_space_group_name_Hall '-P 2yn'
_symmetry_space_group_name_H-M 'P 1 21/n 1'
_atom_sites_solution_hydrogens geom
_atom_sites_solution_primary direct
_atom_sites_solution_secondary difmap
_audit_creation_method SHELXL-97
_cell_angle_alpha 90.00
_cell_angle_beta 94.374(6)
_cell_angle_gamma 90.00
_cell_formula_units_Z 4
_cell_length_a 13.7600(7)
_cell_length_b 23.879(2)
_cell_length_c 21.966(3)
_cell_measurement_reflns_used 11451
_cell_measurement_temperature 223(2)
_cell_measurement_theta_max 68.25
_cell_measurement_theta_min 0.88
_cell_volume 7196.5(12)
_computing_cell_refinement 'Collect (Nonius B.V., 1998)'
_computing_data_collection 'Collect (Nonius B.V., 1998)'
_computing_data_reduction 'Denzo-SMN (Otwinowski & Minor, 1997)'
_computing_molecular_graphics 'XP (BrukerAXS, 2000)'
_computing_publication_material 'SHELXL-97 (Sheldrick, 1997)'
_computing_structure_refinement 'SHELXL-97 (Sheldrick, 1997)'
_computing_structure_solution 'SHELXS-97 (Sheldrick, 1990)'
_diffrn_ambient_temperature 223(2)
_diffrn_measured_fraction_theta_full 0.943
_diffrn_measured_fraction_theta_max 0.943
_diffrn_measurement_device_type 'Nonius KappaCCD APEXII'
_diffrn_measurement_method '\w and \f scans'
_diffrn_radiation_monochromator graphite
_diffrn_radiation_source 'fine-focus sealed tube'
_diffrn_radiation_type CuK\a
_diffrn_radiation_wavelength 1.54178
_diffrn_reflns_av_R_equivalents 0.0115
_diffrn_reflns_av_sigmaI/netI 0.0639
_diffrn_reflns_limit_h_max 16
_diffrn_reflns_limit_h_min 0
_diffrn_reflns_limit_k_max 28
_diffrn_reflns_limit_k_min 0
_diffrn_reflns_limit_l_max 25
_diffrn_reflns_limit_l_min -26
_diffrn_reflns_number 59373
_diffrn_reflns_theta_full 66.93
_diffrn_reflns_theta_max 66.93
_diffrn_reflns_theta_min 2.74
_exptl_absorpt_coefficient_mu 1.622
_exptl_absorpt_correction_T_max 0.9530
_exptl_absorpt_correction_T_min 0.6595
_exptl_absorpt_correction_type multi-scan
_exptl_absorpt_process_details 'Denzo (Otwinowski, Borek, Majewski & Minor, 2003)'
_exptl_crystal_colour colourless
_exptl_crystal_density_diffrn 1.410
_exptl_crystal_description needle
_exptl_crystal_F_000 3048
_exptl_crystal_size_max 0.28
_exptl_crystal_size_mid 0.08
_exptl_crystal_size_min 0.03
_refine_diff_density_max 0.361
_refine_diff_density_min -0.411
_refine_diff_density_rms 0.067
_refine_ls_extinction_method none
_refine_ls_goodness_of_fit_ref 1.063
_refine_ls_hydrogen_treatment constr
_refine_ls_matrix_type full
_refine_ls_number_parameters 938
_refine_ls_number_reflns 12072
_refine_ls_number_restraints 0
_refine_ls_restrained_S_all 1.063
_refine_ls_R_factor_all 0.1184
_refine_ls_R_factor_gt 0.0717
_refine_ls_shift/su_max 0.001
_refine_ls_shift/su_mean 0.000
_refine_ls_structure_factor_coef Fsqd
_refine_ls_weighting_details 'calc w=1/[\s^2^(Fo^2^)+(0.1255P)^2^+0.0000P] where P=(Fo^2^+2Fc^2^)/3'
_refine_ls_weighting_scheme calc
_refine_ls_wR_factor_gt 0.1945
_refine_ls_wR_factor_ref 0.2224
_reflns_number_gt 6860
_reflns_number_total 12072
_reflns_threshold_expression >2sigma(I)
_cod_data_source_file ic402139g_si_002_5.cif
_cod_data_source_block erk4759
_cod_database_code 4336388

loop_
_symmetry_equiv_pos_as_xyz
'x, y, z'
'-x+1/2, y+1/2, -z+1/2'
'-x, -y, -z'
'x-1/2, -y-1/2, z-1/2'

loop_
_atom_site_label
_atom_site_type_symbol
_atom_site_fract_x
_atom_site_fract_y
_atom_site_fract_z
_atom_site_U_iso_or_equiv
_atom_site_adp_type
_atom_site_occupancy
_atom_site_symmetry_multiplicity
_atom_site_calc_flag
_atom_site_refinement_flags
P1 P 0.45382(7) 0.08358(5) 0.70249(6) 0.0487(3) Uani 1 1 d .
P2 P 0.63179(7) 0.04881(5) 0.75953(6) 0.0503(3) Uani 1 1 d .
N1 N 0.8181(3) 0.17294(17) 0.7995(3) 0.0631(11) Uani 1 1 d .
B1 B 0.7376(4) 0.1671(2) 0.6813(3) 0.0534(14) Uani 1 1 d .
B2 B 0.3428(4) -0.0213(2) 0.7499(3) 0.0536(14) Uani 1 1 d .
C2 C 0.4418(3) 0.01664(18) 0.7419(2) 0.0477(11) Uani 1 1 d .
C3 C 0.5293(3) 0.00474(18) 0.7694(2) 0.0486(11) Uani 1 1 d .
H3 H 0.5371 -0.0272 0.7943 0.058 Uiso 1 1 calc R
C1 C 0.5772(3) 0.09902(17) 0.7128(2) 0.0469(11) Uani 1 1 d .
C4 C 0.6207(3) 0.14820(16) 0.6757(2) 0.0460(10) Uani 1 1 d .
H4 H 0.6091 0.1360 0.6327 0.055 Uiso 1 1 calc R
C5 C 0.7798(3) 0.17173(19) 0.7522(3) 0.0571(13) Uani 1 1 d .
C6 C 0.8716(4) 0.1815(3) 0.8590(3) 0.0879(18) Uani 1 1 d .
H6A H 0.9142 0.1494 0.8689 0.105 Uiso 1 1 calc R
H6B H 0.8257 0.1850 0.8908 0.105 Uiso 1 1 calc R
C7 C 0.9336(6) 0.2358(4) 0.8565(4) 0.114(2) Uani 1 1 d .
H7A H 0.9827 0.2306 0.8269 0.136 Uiso 1 1 calc R
H7B H 0.8912 0.2668 0.8420 0.136 Uiso 1 1 calc R
C8 C 0.9834(6) 0.2511(3) 0.9168(4) 0.114(2) Uani 1 1 d .
H8A H 0.9342 0.2589 0.9457 0.137 Uiso 1 1 calc R
H8B H 1.0227 0.2193 0.9326 0.137 Uiso 1 1 calc R
C9 C 1.0464(9) 0.3004(4) 0.9124(5) 0.169(4) Uani 1 1 d .
H9A H 1.0984 0.2917 0.8865 0.254 Uiso 1 1 calc R
H9B H 1.0741 0.3105 0.9528 0.254 Uiso 1 1 calc R
H9C H 1.0082 0.3314 0.8950 0.254 Uiso 1 1 calc R
C81 C 0.2925(3) -0.04686(18) 0.6859(2) 0.0512(11) Uani 1 1 d .
F82 F 0.43176(16) -0.03926(10) 0.62782(12) 0.0573(7) Uani 1 1 d .
C82 C 0.3372(3) -0.05544(18) 0.6306(2) 0.0509(11) Uani 1 1 d .
F83 F 0.3426(2) -0.08372(12) 0.52827(13) 0.0722(8) Uani 1 1 d .
C83 C 0.2946(3) -0.0790(2) 0.5791(2) 0.0556(12) Uani 1 1 d .
C84 C 0.2003(3) -0.0982(2) 0.5788(2) 0.0620(13) Uani 1 1 d .
F84 F 0.1559(2) -0.12036(14) 0.52820(15) 0.0839(9) Uani 1 1 d .
F85 F 0.05939(19) -0.11220(14) 0.63068(15) 0.0826(9) Uani 1 1 d .
C85 C 0.1521(3) -0.0931(2) 0.6307(2) 0.0580(12) Uani 1 1 d .
F86 F 0.14818(18) -0.06890(11) 0.73329(13) 0.0651(7) Uani 1 1 d .
C86 C 0.1977(3) -0.06955(19) 0.6817(2) 0.0541(12) Uani 1 1 d .
C91 C 0.2693(3) 0.02093(19) 0.7851(2) 0.0535(12) Uani 1 1 d .
F92 F 0.14762(19) 0.03871(12) 0.70364(15) 0.0701(8) Uani 1 1 d .
C92 C 0.1831(3) 0.0458(2) 0.7617(3) 0.0600(13) Uani 1 1 d .
F93 F 0.0429(2) 0.10261(16) 0.77086(17) 0.1021(12) Uani 1 1 d .
C93 C 0.1262(4) 0.0810(2) 0.7958(3) 0.0720(16) Uani 1 1 d .
F94 F 0.1034(3) 0.12587(18) 0.88963(19) 0.1258(15) Uani 1 1 d .
C94 C 0.1543(5) 0.0919(3) 0.8543(3) 0.0870(19) Uani 1 1 d .
F95 F 0.2722(3) 0.08103(19) 0.93871(19) 0.1182(14) Uani 1 1 d .
C95 C 0.2416(5) 0.0687(2) 0.8822(3) 0.0799(18) Uani 1 1 d .
F96 F 0.3792(2) 0.01630(13) 0.87331(14) 0.0760(8) Uani 1 1 d .
C96 C 0.2947(4) 0.0358(2) 0.8454(3) 0.0641(14) Uani 1 1 d .
C101 C 0.3675(3) -0.07925(18) 0.7897(2) 0.0503(11) Uani 1 1 d .
F102 F 0.48421(18) -0.10565(10) 0.71996(13) 0.0654(8) Uani 1 1 d .
C102 C 0.4363(3) -0.11770(19) 0.7709(2) 0.0573(12) Uani 1 1 d .
F103 F 0.5265(2) -0.20173(12) 0.77526(16) 0.0827(9) Uani 1 1 d .
C103 C 0.4599(3) -0.1678(2) 0.7979(3) 0.0636(13) Uani 1 1 d .
F104 F 0.4322(3) -0.23428(13) 0.87483(16) 0.0949(11) Uani 1 1 d .
C104 C 0.4116(4) -0.1844(2) 0.8472(3) 0.0688(14) Uani 1 1 d .
F105 F 0.2937(2) -0.16582(13) 0.91703(15) 0.0888(10) Uani 1 1 d .
C105 C 0.3428(4) -0.1503(2) 0.8681(2) 0.0649(13) Uani 1 1 d .
F106 F 0.24908(19) -0.07031(11) 0.86359(13) 0.0685(8) Uani 1 1 d .
C106 C 0.3222(3) -0.1001(2) 0.8394(2) 0.0584(12) Uani 1 1 d .
C11 C 0.3796(3) 0.13602(18) 0.7377(2) 0.0552(12) Uani 1 1 d .
C12 C 0.3152(3) 0.1719(2) 0.7061(3) 0.0672(14) Uani 1 1 d .
H12 H 0.3028 0.1684 0.6636 0.081 Uiso 1 1 calc R
C13 C 0.2685(4) 0.2136(2) 0.7380(4) 0.088(2) Uani 1 1 d .
H13 H 0.2248 0.2380 0.7164 0.105 Uiso 1 1 calc R
C14 C 0.2844(5) 0.2196(3) 0.7988(4) 0.105(2) Uani 1 1 d .
H14 H 0.2511 0.2475 0.8191 0.125 Uiso 1 1 calc R
C15 C 0.3503(4) 0.1845(3) 0.8321(3) 0.0855(18) Uani 1 1 d .
H15 H 0.3627 0.1892 0.8745 0.103 Uiso 1 1 calc R
C16 C 0.3968(3) 0.1428(2) 0.8019(3) 0.0624(13) Uani 1 1 d .
H16 H 0.4404 0.1187 0.8240 0.075 Uiso 1 1 calc R
C21 C 0.4079(3) 0.07872(18) 0.6236(2) 0.0509(11) Uani 1 1 d .
C22 C 0.4716(3) 0.07128(18) 0.5791(2) 0.0525(12) Uani 1 1 d .
H22 H 0.5391 0.0716 0.5896 0.063 Uiso 1 1 calc R
C23 C 0.4365(3) 0.0632(2) 0.5183(3) 0.0629(14) Uani 1 1 d .
H23 H 0.4807 0.0582 0.4882 0.075 Uiso 1 1 calc R
C24 C 0.3386(4) 0.0626(2) 0.5022(3) 0.0670(14) Uani 1 1 d .
H24 H 0.3157 0.0579 0.4611 0.080 Uiso 1 1 calc R
C25 C 0.2729(3) 0.0690(2) 0.5469(3) 0.0659(14) Uani 1 1 d .
H25 H 0.2055 0.0680 0.5360 0.079 Uiso 1 1 calc R
C26 C 0.3071(3) 0.07676(19) 0.6074(2) 0.0550(12) Uani 1 1 d .
H26 H 0.2627 0.0807 0.6376 0.066 Uiso 1 1 calc R
C31 C 0.7242(3) 0.0049(2) 0.7300(2) 0.0568(12) Uani 1 1 d .
C32 C 0.8222(3) 0.0133(2) 0.7445(3) 0.0732(16) Uani 1 1 d .
H32 H 0.8439 0.0435 0.7695 0.088 Uiso 1 1 calc R
C33 C 0.8896(4) -0.0242(3) 0.7213(3) 0.095(2) Uani 1 1 d .
H33 H 0.9569 -0.0184 0.7296 0.113 Uiso 1 1 calc R
C34 C 0.8572(5) -0.0689(3) 0.6866(3) 0.094(2) Uani 1 1 d .
H34 H 0.9023 -0.0945 0.6727 0.113 Uiso 1 1 calc R
C35 C 0.7618(5) -0.0765(3) 0.6721(3) 0.091(2) Uani 1 1 d .
H35 H 0.7406 -0.1073 0.6480 0.109 Uiso 1 1 calc R
C36 C 0.6929(4) -0.0388(2) 0.6927(3) 0.0664(14) Uani 1 1 d .
H36 H 0.6262 -0.0434 0.6811 0.080 Uiso 1 1 calc R
C41 C 0.6758(3) 0.06360(19) 0.8375(2) 0.0548(12) Uani 1 1 d .
C42 C 0.7275(4) 0.0227(2) 0.8717(3) 0.0708(14) Uani 1 1 d .
H42 H 0.7461 -0.0104 0.8525 0.085 Uiso 1 1 calc R
C43 C 0.7517(5) 0.0299(3) 0.9328(3) 0.097(2) Uani 1 1 d .
H43 H 0.7876 0.0020 0.9548 0.117 Uiso 1 1 calc R
C44 C 0.7236(5) 0.0781(3) 0.9628(3) 0.100(2) Uani 1 1 d .
H44 H 0.7390 0.0826 1.0050 0.120 Uiso 1 1 calc R
C45 C 0.6734(4) 0.1186(3) 0.9297(3) 0.0829(17) Uani 1 1 d .
H45 H 0.6551 0.1516 0.9492 0.099 Uiso 1 1 calc R
C46 C 0.6488(4) 0.1117(2) 0.8675(3) 0.0643(13) Uani 1 1 d .
H46 H 0.6136 0.1399 0.8456 0.077 Uiso 1 1 calc R
C51 C 0.5579(3) 0.20102(17) 0.6789(2) 0.0500(11) Uani 1 1 d .
F52 F 0.5124(2) 0.19718(12) 0.57210(13) 0.0695(8) Uani 1 1 d .
C52 C 0.5078(3) 0.2220(2) 0.6271(3) 0.0634(14) Uani 1 1 d .
F53 F 0.4048(3) 0.28910(16) 0.57508(18) 0.1062(12) Uani 1 1 d .
C53 C 0.4500(4) 0.2707(2) 0.6269(3) 0.0779(16) Uani 1 1 d .
F54 F 0.3872(3) 0.34471(15) 0.6819(2) 0.1158(13) Uani 1 1 d .
C54 C 0.4440(4) 0.2980(2) 0.6812(3) 0.0812(17) Uani 1 1 d .
F55 F 0.4877(2) 0.30685(13) 0.78681(17) 0.0951(11) Uani 1 1 d .
C55 C 0.4933(4) 0.2794(2) 0.7333(3) 0.0732(16) Uani 1 1 d .
F56 F 0.5964(2) 0.21577(11) 0.78390(14) 0.0671(8) Uani 1 1 d .
C56 C 0.5486(3) 0.23167(19) 0.7312(3) 0.0578(12) Uani 1 1 d .
C61 C 0.7456(3) 0.22858(18) 0.6497(2) 0.0508(11) Uani 1 1 d .
F62 F 0.7250(2) 0.18715(12) 0.55144(14) 0.0747(8) Uani 1 1 d .
C62 C 0.7396(4) 0.2334(2) 0.5873(3) 0.0651(14) Uani 1 1 d .
F63 F 0.7341(3) 0.28461(16) 0.49370(17) 0.1127(13) Uani 1 1 d .
C63 C 0.7430(5) 0.2842(3) 0.5559(3) 0.0827(17) Uani 1 1 d .
F64 F 0.7597(4) 0.38176(16) 0.5585(2) 0.1443(18) Uani 1 1 d .
C64 C 0.7564(5) 0.3316(2) 0.5880(3) 0.0897(19) Uani 1 1 d .
F65 F 0.7769(3) 0.37804(13) 0.68258(17) 0.1112(13) Uani 1 1 d .
C65 C 0.7634(4) 0.3312(2) 0.6499(3) 0.0791(16) Uani 1 1 d .
F66 F 0.7624(2) 0.28174(11) 0.74174(14) 0.0724(8) Uani 1 1 d .
C66 C 0.7574(3) 0.2798(2) 0.6801(3) 0.0640(14) Uani 1 1 d .
C71 C 0.8182(3) 0.12584(18) 0.6517(2) 0.0504(11) Uani 1 1 d .
F72 F 0.94313(17) 0.18681(11) 0.69164(15) 0.0702(8) Uani 1 1 d .
C72 C 0.9157(3) 0.14155(19) 0.6570(2) 0.0580(13) Uani 1 1 d .
F73 F 1.08093(17) 0.13382(12) 0.63606(16) 0.0787(9) Uani 1 1 d .
C73 C 0.9886(3) 0.1148(2) 0.6296(3) 0.0618(14) Uani 1 1 d .
F74 F 1.03488(19) 0.04032(14) 0.56651(16) 0.0878(10) Uani 1 1 d .
C74 C 0.9654(3) 0.0690(2) 0.5942(3) 0.0642(14) Uani 1 1 d .
F75 F 0.84707(19) 0.00625(13) 0.55098(15) 0.0795(9) Uani 1 1 d .
C75 C 0.8710(3) 0.0512(2) 0.5867(2) 0.0586(13) Uani 1 1 d .
F76 F 0.70738(16) 0.06054(10) 0.60320(13) 0.0614(7) Uani 1 1 d .
C76 C 0.8000(3) 0.07984(19) 0.6147(2) 0.0532(12) Uani 1 1 d .

loop_
_atom_site_aniso_label
_atom_site_aniso_U_11
_atom_site_aniso_U_22
_atom_site_aniso_U_33
_atom_site_aniso_U_23
_atom_site_aniso_U_13
_atom_site_aniso_U_12
P1 0.0421(6) 0.0453(6) 0.0610(8) 0.0001(5) 0.0190(5) 0.0018(4)
P2 0.0422(6) 0.0473(6) 0.0636(8) 0.0003(6) 0.0190(6) 0.0012(5)
N1 0.052(2) 0.061(2) 0.077(3) -0.004(2) 0.013(3) -0.0081(19)
B1 0.056(3) 0.049(3) 0.058(4) -0.004(3) 0.021(3) 0.003(2)
B2 0.054(3) 0.045(3) 0.066(4) -0.001(3) 0.031(3) -0.002(2)
C2 0.040(2) 0.049(2) 0.057(3) -0.006(2) 0.016(2) 0.0060(18)
C3 0.053(3) 0.045(2) 0.049(3) 0.004(2) 0.015(2) 0.0040(19)
C1 0.040(2) 0.046(2) 0.057(3) -0.007(2) 0.018(2) -0.0046(17)
C4 0.044(2) 0.040(2) 0.056(3) 0.000(2) 0.015(2) -0.0007(17)
C5 0.047(3) 0.048(3) 0.078(4) -0.005(3) 0.012(3) -0.004(2)
C6 0.077(4) 0.111(5) 0.075(4) -0.004(4) 0.006(3) -0.013(3)
C7 0.112(5) 0.120(6) 0.107(6) 0.001(5) -0.004(5) -0.032(5)
C8 0.132(6) 0.106(6) 0.101(6) -0.005(5) -0.004(5) -0.035(5)
C9 0.233(11) 0.123(7) 0.150(9) -0.010(6) 0.002(8) -0.084(8)
C81 0.047(2) 0.047(2) 0.062(3) 0.000(2) 0.020(2) 0.0022(18)
F82 0.0457(13) 0.0585(15) 0.0713(18) -0.0061(13) 0.0278(13) -0.0070(10)
C82 0.044(2) 0.050(2) 0.062(3) -0.003(2) 0.023(2) -0.0009(19)
F83 0.0758(17) 0.0781(18) 0.0678(19) -0.0081(15) 0.0389(16) -0.0080(14)
C83 0.053(3) 0.058(3) 0.058(3) -0.009(2) 0.021(2) -0.003(2)
C84 0.060(3) 0.067(3) 0.060(3) -0.005(3) 0.012(3) -0.009(2)
F84 0.0766(18) 0.103(2) 0.074(2) -0.0154(19) 0.0165(17) -0.0249(17)
F85 0.0595(16) 0.104(2) 0.086(2) -0.0105(19) 0.0204(15) -0.0308(15)
C85 0.048(2) 0.070(3) 0.058(3) -0.007(3) 0.018(2) -0.020(2)
F86 0.0555(14) 0.0747(17) 0.0693(18) -0.0048(15) 0.0311(14) -0.0136(12)
C86 0.046(2) 0.054(3) 0.067(3) -0.001(2) 0.030(2) -0.0048(19)
C91 0.049(2) 0.053(3) 0.062(3) -0.004(2) 0.021(2) -0.006(2)
F92 0.0615(16) 0.0752(18) 0.077(2) 0.0055(16) 0.0263(16) 0.0154(13)
C92 0.049(3) 0.059(3) 0.075(4) -0.001(3) 0.028(3) 0.009(2)
F93 0.083(2) 0.111(3) 0.118(3) 0.017(2) 0.043(2) 0.0534(19)
C93 0.068(3) 0.071(3) 0.081(4) 0.003(3) 0.034(3) 0.012(3)
F94 0.143(3) 0.124(3) 0.119(3) -0.025(3) 0.070(3) 0.047(3)
C94 0.084(4) 0.081(4) 0.103(5) -0.019(4) 0.048(4) 0.017(3)
F95 0.142(3) 0.125(3) 0.093(3) -0.035(2) 0.040(3) 0.006(2)
C95 0.105(4) 0.077(4) 0.064(4) -0.025(3) 0.048(4) -0.005(3)
F96 0.0763(19) 0.083(2) 0.071(2) -0.0166(16) 0.0223(16) -0.0065(15)
C96 0.056(3) 0.055(3) 0.084(4) 0.001(3) 0.019(3) 0.003(2)
C101 0.046(2) 0.049(2) 0.058(3) -0.006(2) 0.020(2) -0.0069(18)
F102 0.0672(15) 0.0547(15) 0.080(2) 0.0050(14) 0.0405(15) 0.0078(12)
C102 0.061(3) 0.048(3) 0.067(3) 0.004(2) 0.027(3) 0.003(2)
F103 0.0871(19) 0.0623(17) 0.103(2) 0.0107(17) 0.0335(18) 0.0242(15)
C103 0.063(3) 0.056(3) 0.074(4) -0.001(3) 0.025(3) 0.008(2)
F104 0.126(3) 0.0657(19) 0.096(3) 0.0248(18) 0.030(2) 0.0217(18)
C104 0.087(3) 0.048(3) 0.073(4) 0.011(3) 0.018(3) 0.001(2)
F105 0.112(2) 0.0724(19) 0.088(2) 0.0167(17) 0.050(2) -0.0026(17)
C105 0.074(3) 0.063(3) 0.061(3) 0.007(3) 0.025(3) -0.007(2)
F106 0.0656(16) 0.0635(16) 0.082(2) 0.0015(15) 0.0423(15) 0.0014(12)
C106 0.057(3) 0.054(3) 0.067(3) 0.003(2) 0.021(3) -0.001(2)
C11 0.047(2) 0.044(2) 0.077(4) 0.004(2) 0.021(2) 0.0005(19)
C12 0.057(3) 0.060(3) 0.087(4) 0.009(3) 0.019(3) 0.006(2)
C13 0.080(4) 0.065(3) 0.124(6) 0.007(4) 0.044(4) 0.035(3)
C14 0.100(5) 0.072(4) 0.150(8) -0.024(5) 0.058(5) 0.015(3)
C15 0.087(4) 0.076(4) 0.098(5) -0.029(4) 0.039(4) 0.007(3)
C16 0.061(3) 0.059(3) 0.070(4) -0.005(3) 0.025(3) 0.002(2)
C21 0.039(2) 0.049(2) 0.066(3) 0.000(2) 0.013(2) 0.0016(18)
C22 0.042(2) 0.055(3) 0.063(3) -0.005(2) 0.018(2) -0.0070(19)
C23 0.057(3) 0.065(3) 0.071(4) -0.002(3) 0.029(3) -0.006(2)
C24 0.066(3) 0.077(3) 0.059(3) 0.006(3) 0.015(3) -0.009(3)
C25 0.041(2) 0.085(4) 0.072(4) 0.004(3) 0.008(3) -0.004(2)
C26 0.043(2) 0.060(3) 0.064(3) 0.001(2) 0.019(2) 0.0004(19)
C31 0.052(3) 0.058(3) 0.063(3) 0.012(2) 0.019(2) 0.004(2)
C32 0.051(3) 0.073(3) 0.097(4) 0.018(3) 0.020(3) 0.009(2)
C33 0.054(3) 0.110(5) 0.126(6) 0.020(5) 0.046(4) 0.025(3)
C34 0.090(5) 0.089(5) 0.111(6) 0.016(4) 0.050(4) 0.041(4)
C35 0.092(4) 0.079(4) 0.107(5) -0.008(4) 0.053(4) 0.028(3)
C36 0.066(3) 0.058(3) 0.079(4) 0.001(3) 0.025(3) 0.011(2)
C41 0.043(2) 0.055(3) 0.069(3) -0.001(2) 0.016(2) -0.0007(19)
C42 0.075(3) 0.073(3) 0.063(4) -0.003(3) 0.000(3) 0.008(3)
C43 0.112(5) 0.091(5) 0.085(5) 0.006(4) -0.008(4) 0.030(4)
C44 0.115(5) 0.105(5) 0.079(5) -0.016(4) 0.000(4) 0.021(4)
C45 0.097(4) 0.073(4) 0.079(5) -0.016(3) 0.011(4) 0.011(3)
C46 0.067(3) 0.058(3) 0.070(4) 0.001(3) 0.018(3) 0.004(2)
C51 0.044(2) 0.043(2) 0.065(3) 0.003(2) 0.020(2) 0.0047(18)
F52 0.0780(17) 0.0653(17) 0.0665(19) 0.0023(15) 0.0145(15) 0.0165(14)
C52 0.054(3) 0.052(3) 0.087(4) 0.003(3) 0.022(3) 0.008(2)
F53 0.123(3) 0.093(2) 0.102(3) 0.013(2) 0.003(2) 0.053(2)
C53 0.080(4) 0.062(3) 0.093(5) 0.013(3) 0.015(3) 0.023(3)
F54 0.133(3) 0.078(2) 0.138(3) -0.005(2) 0.019(3) 0.060(2)
C54 0.092(4) 0.057(3) 0.097(5) -0.001(3) 0.021(4) 0.034(3)
F55 0.114(2) 0.0707(19) 0.105(3) -0.0290(19) 0.033(2) 0.0174(18)
C55 0.076(3) 0.056(3) 0.091(4) -0.018(3) 0.027(3) 0.002(3)
F56 0.0726(17) 0.0538(15) 0.077(2) -0.0045(15) 0.0213(16) 0.0047(13)
C56 0.052(3) 0.051(3) 0.072(4) 0.008(3) 0.015(3) 0.006(2)
C61 0.051(2) 0.049(2) 0.056(3) -0.002(2) 0.023(2) -0.0048(19)
F62 0.0851(19) 0.0653(18) 0.075(2) -0.0039(16) 0.0162(16) -0.0058(14)
C62 0.068(3) 0.051(3) 0.079(4) -0.007(3) 0.027(3) -0.006(2)
F63 0.179(4) 0.088(3) 0.073(2) 0.018(2) 0.020(2) -0.015(2)
C63 0.107(4) 0.073(4) 0.070(4) 0.011(3) 0.018(4) -0.009(3)
F64 0.254(5) 0.067(2) 0.117(3) 0.032(2) 0.044(3) -0.028(3)
C64 0.130(5) 0.050(3) 0.092(5) 0.011(3) 0.030(4) -0.016(3)
F65 0.183(4) 0.0461(17) 0.107(3) -0.0061(18) 0.022(3) -0.024(2)
C65 0.109(4) 0.048(3) 0.083(4) 0.000(3) 0.019(4) -0.020(3)
F66 0.093(2) 0.0537(16) 0.072(2) -0.0063(14) 0.0175(17) -0.0096(13)
C66 0.062(3) 0.055(3) 0.077(4) 0.003(3) 0.016(3) -0.007(2)
C71 0.041(2) 0.051(2) 0.061(3) -0.005(2) 0.015(2) -0.0051(18)
F72 0.0520(14) 0.0585(16) 0.103(2) -0.0120(16) 0.0228(15) -0.0135(12)
C72 0.047(2) 0.048(3) 0.082(4) -0.007(2) 0.018(2) -0.0093(19)
F73 0.0452(14) 0.0742(18) 0.120(3) -0.0007(18) 0.0286(15) -0.0096(12)
C73 0.036(2) 0.063(3) 0.089(4) -0.003(3) 0.020(2) -0.007(2)
F74 0.0576(16) 0.091(2) 0.121(3) -0.020(2) 0.0458(18) 0.0075(14)
C74 0.044(2) 0.071(3) 0.082(4) 0.000(3) 0.031(3) 0.004(2)
F75 0.0627(16) 0.082(2) 0.098(2) -0.0335(18) 0.0335(16) -0.0063(14)
C75 0.052(3) 0.060(3) 0.065(3) -0.013(3) 0.018(2) -0.005(2)
F76 0.0469(13) 0.0601(15) 0.0795(19) -0.0166(14) 0.0202(13) -0.0074(11)
C76 0.038(2) 0.055(3) 0.069(3) -0.005(2) 0.017(2) -0.0069(19)

loop_
_atom_type_symbol
_atom_type_description
_atom_type_scat_dispersion_real
_atom_type_scat_dispersion_imag
_atom_type_scat_source
C C 0.0181 0.0091 'International Tables Vol C Tables 4.2.6.8 and 6.1.1.4'
H H 0.0000 0.0000 'International Tables Vol C Tables 4.2.6.8 and 6.1.1.4'
B B 0.0090 0.0039 'International Tables Vol C Tables 4.2.6.8 and 6.1.1.4'
F F 0.0727 0.0534 'International Tables Vol C Tables 4.2.6.8 and 6.1.1.4'
P P 0.2955 0.4335 'International Tables Vol C Tables 4.2.6.8 and 6.1.1.4'
N N 0.0311 0.0180 'International Tables Vol C Tables 4.2.6.8 and 6.1.1.4'

loop_
_geom_angle_atom_site_label_1
_geom_angle_atom_site_label_2
_geom_angle_atom_site_label_3
_geom_angle
C1 P1 C21 114.0(2)
C1 P1 C11 111.9(2)
C21 P1 C11 106.6(2)
C1 P1 C2 104.3(2)
C21 P1 C2 111.2(2)
C11 P1 C2 108.94(19)
C1 P2 C3 99.9(2)
C1 P2 C31 118.6(2)
C3 P2 C31 106.6(2)
C1 P2 C41 122.1(2)
C3 P2 C41 102.2(2)
C31 P2 C41 105.0(2)
C5 N1 C6 172.9(5)
C5 B1 C61 108.5(4)
C5 B1 C71 102.5(4)
C61 B1 C71 107.5(3)
C5 B1 C4 111.2(4)
C61 B1 C4 108.0(4)
C71 B1 C4 118.8(4)
C81 B2 C2 114.2(4)
C81 B2 C101 101.3(4)
C2 B2 C101 112.0(4)
C81 B2 C91 113.2(4)
C2 B2 C91 104.6(3)
C101 B2 C91 111.7(4)
C3 C2 B2 123.8(4)
C3 C2 P1 106.8(3)
B2 C2 P1 129.2(3)
C2 C3 P2 120.8(3)
C2 C3 H3 119.6
P2 C3 H3 119.6
C4 C1 P2 131.8(3)
C4 C1 P1 119.9(3)
P2 C1 P1 108.0(2)
C51 C4 C1 110.6(3)
C51 C4 B1 108.5(3)
C1 C4 B1 124.5(4)
C51 C4 H4 103.6
C1 C4 H4 103.6
B1 C4 H4 103.6
N1 C5 B1 172.8(5)
N1 C6 C7 109.0(5)
N1 C6 H6A 109.9
C7 C6 H6A 109.9
N1 C6 H6B 109.9
C7 C6 H6B 109.9
H6A C6 H6B 108.3
C8 C7 C6 112.8(6)
C8 C7 H7A 109.0
C6 C7 H7A 109.0
C8 C7 H7B 109.0
C6 C7 H7B 109.0
H7A C7 H7B 107.8
C9 C8 C7 111.8(7)
C9 C8 H8A 109.3
C7 C8 H8A 109.3
C9 C8 H8B 109.3
C7 C8 H8B 109.3
H8A C8 H8B 107.9
C8 C9 H9A 109.5
C8 C9 H9B 109.5
H9A C9 H9B 109.5
C8 C9 H9C 109.5
H9A C9 H9C 109.5
H9B C9 H9C 109.5
C86 C81 C82 110.3(4)
C86 C81 B2 121.9(4)
C82 C81 B2 127.4(4)
C83 C82 F82 115.7(4)
C83 C82 C81 125.9(4)
F82 C82 C81 118.4(4)
F83 C83 C82 121.3(4)
F83 C83 C84 119.4(5)
C82 C83 C84 119.3(4)
F84 C84 C85 120.6(4)
F84 C84 C83 120.4(4)
C85 C84 C83 119.0(5)
F85 C85 C86 120.9(4)
F85 C85 C84 119.1(5)
C86 C85 C84 120.0(4)
C85 C86 F86 117.4(3)
C85 C86 C81 125.4(4)
F86 C86 C81 117.3(4)
C92 C91 C96 112.8(4)
C92 C91 B2 128.4(5)
C96 C91 B2 118.7(4)
F92 C92 C91 122.3(4)
F92 C92 C93 113.9(5)
C91 C92 C93 123.8(6)
F93 C93 C94 119.6(5)
F93 C93 C92 120.7(6)
C94 C93 C92 119.7(6)
C93 C94 F94 122.8(6)
C93 C94 C95 120.8(5)
F94 C94 C95 116.5(6)
F95 C95 C96 122.5(6)
F95 C95 C94 121.3(5)
C96 C95 C94 116.1(6)
F96 C96 C95 113.9(5)
F96 C96 C91 119.2(4)
C95 C96 C91 126.8(5)
C106 C101 C102 110.5(4)
C106 C101 B2 128.8(4)
C102 C101 B2 120.5(4)
C103 C102 F102 115.2(4)
C103 C102 C101 126.1(4)
F102 C102 C101 118.7(4)
F103 C103 C102 120.9(4)
F103 C103 C104 120.1(4)
C102 C103 C104 118.9(4)
C105 C104 F104 120.2(4)
C105 C104 C103 119.2(5)
F104 C104 C103 120.6(4)
C104 C105 F105 120.3(5)
C104 C105 C106 119.6(4)
F105 C105 C106 120.1(4)
F106 C106 C105 114.0(4)
F106 C106 C101 120.3(4)
C105 C106 C101 125.7(4)
C12 C11 C16 118.7(4)
C12 C11 P1 124.8(4)
C16 C11 P1 116.3(4)
C11 C12 C13 119.3(6)
C11 C12 H12 120.3
C13 C12 H12 120.3
C14 C13 C12 121.8(6)
C14 C13 H13 119.1
C12 C13 H13 119.1
C13 C14 C15 120.4(6)
C13 C14 H14 119.8
C15 C14 H14 119.8
C16 C15 C14 119.0(6)
C16 C15 H15 120.5
C14 C15 H15 120.5
C15 C16 C11 120.8(5)
C15 C16 H16 119.6
C11 C16 H16 119.6
C22 C21 C26 119.1(5)
C22 C21 P1 119.8(3)
C26 C21 P1 120.8(3)
C21 C22 C23 120.3(4)
C21 C22 H22 119.8
C23 C22 H22 119.8
C24 C23 C22 120.7(4)
C24 C23 H23 119.7
C22 C23 H23 119.7
C23 C24 C25 119.8(5)
C23 C24 H24 120.1
C25 C24 H24 120.1
C26 C25 C24 119.9(4)
C26 C25 H25 120.0
C24 C25 H25 120.0
C25 C26 C21 120.1(4)
C25 C26 H26 119.9
C21 C26 H26 119.9
C36 C31 C32 120.4(4)
C36 C31 P2 117.2(3)
C32 C31 P2 122.4(4)
C31 C32 C33 118.8(6)
C31 C32 H32 120.6
C33 C32 H32 120.6
C34 C33 C32 120.1(6)
C34 C33 H33 120.0
C32 C33 H33 120.0
C35 C34 C33 120.7(5)
C35 C34 H34 119.6
C33 C34 H34 119.6
C34 C35 C36 120.6(7)
C34 C35 H35 119.7
C36 C35 H35 119.7
C31 C36 C35 119.2(5)
C31 C36 H36 120.4
C35 C36 H36 120.4
C46 C41 C42 117.9(5)
C46 C41 P2 121.9(4)
C42 C41 P2 119.6(4)
C43 C42 C41 121.1(5)
C43 C42 H42 119.5
C41 C42 H42 119.5
C42 C43 C44 120.8(6)
C42 C43 H43 119.6
C44 C43 H43 119.6
C45 C44 C43 118.7(6)
C45 C44 H44 120.7
C43 C44 H44 120.7
C44 C45 C46 120.9(6)
C44 C45 H45 119.5
C46 C45 H45 119.5
C41 C46 C45 120.6(5)
C41 C46 H46 119.7
C45 C46 H46 119.7
C56 C51 C52 115.0(4)
C56 C51 C4 124.4(5)
C52 C51 C4 120.6(4)
F52 C52 C51 121.6(4)
F52 C52 C53 115.1(5)
C51 C52 C53 123.3(5)
F53 C53 C54 122.3(5)
F53 C53 C52 120.1(6)
C54 C53 C52 117.5(6)
C55 C54 F54 120.4(6)
C55 C54 C53 121.3(5)
F54 C54 C53 118.2(6)
F55 C55 C54 121.0(5)
F55 C55 C56 120.0(6)
C54 C55 C56 119.0(5)
F56 C56 C55 116.3(5)
F56 C56 C51 119.9(4)
C55 C56 C51 123.8(5)
C62 C61 C66 113.6(4)
C62 C61 B1 120.1(4)
C66 C61 B1 126.3(4)
F62 C62 C61 120.2(4)
F62 C62 C63 115.3(5)
C61 C62 C63 124.4(5)
C64 C63 F63 121.5(5)
C64 C63 C62 118.7(6)
F63 C63 C62 119.8(6)
C63 C64 C65 121.3(5)
C63 C64 F64 120.0(6)
C65 C64 F64 118.7(6)
F65 C65 C64 121.9(5)
F65 C65 C66 119.4(6)
C64 C65 C66 118.6(5)
F66 C66 C61 120.3(4)
F66 C66 C65 116.4(5)
C61 C66 C65 123.3(5)
C76 C71 C72 113.3(4)
C76 C71 B1 127.6(4)
C72 C71 B1 118.6(4)
F72 C72 C73 115.9(4)
F72 C72 C71 119.2(4)
C73 C72 C71 125.0(4)
F73 C73 C74 120.5(4)
F73 C73 C72 121.0(4)
C74 C73 C72 118.5(4)
F74 C74 C75 119.0(5)
F74 C74 C73 121.2(4)
C75 C74 C73 119.8(4)
F75 C75 C74 120.2(4)
F75 C75 C76 120.2(4)
C74 C75 C76 119.6(5)
F76 C76 C75 115.8(4)
F76 C76 C71 120.4(3)
C75 C76 C71 123.8(4)

loop_
_geom_bond_atom_site_label_1
_geom_bond_atom_site_label_2
_geom_bond_distance
P1 C1 1.736(4)
P1 C21 1.802(5)
P1 C11 1.825(4)
P1 C2 1.832(5)
P2 C1 1.714(5)
P2 C3 1.786(4)
P2 C31 1.806(4)
P2 C41 1.807(5)
N1 C5 1.130(6)
N1 C6 1.464(8)
B1 C5 1.623(9)
B1 C61 1.631(7)
B1 C71 1.653(6)
B1 C4 1.667(6)
B2 C81 1.638(8)
B2 C2 1.656(6)
B2 C101 1.658(7)
B2 C91 1.659(6)
C2 C3 1.336(6)
C3 H3 0.9400
C1 C4 1.573(6)
C4 C51 1.533(6)
C4 H4 0.9900
C6 C7 1.555(9)
C6 H6A 0.9800
C6 H6B 0.9800
C7 C8 1.491(10)
C7 H7A 0.9800
C7 H7B 0.9800
C8 C9 1.469(10)
C8 H8A 0.9800
C8 H8B 0.9800
C9 H9A 0.9700
C9 H9B 0.9700
C9 H9C 0.9700
C81 C86 1.409(6)
C81 C82 1.418(6)
F82 C82 1.364(5)
C82 C83 1.356(7)
F83 C83 1.344(5)
C83 C84 1.375(6)
C84 F84 1.337(6)
C84 C85 1.366(7)
F85 C85 1.355(5)
C85 C86 1.362(7)
F86 C86 1.367(5)
C91 C92 1.390(7)
C91 C96 1.390(7)
F92 C92 1.342(6)
C92 C93 1.402(7)
F93 C93 1.335(6)
C93 C94 1.341(9)
F94 C94 1.354(6)
C94 C95 1.419(9)
F95 C95 1.313(7)
C95 C96 1.376(7)
F96 C96 1.355(6)
C101 C106 1.391(6)
C101 C102 1.403(6)
F102 C102 1.371(5)
C102 C103 1.363(7)
F103 C103 1.347(5)
C103 C104 1.372(7)
F104 C104 1.357(6)
C104 C105 1.355(7)
F105 C105 1.363(5)
C105 C106 1.374(7)
F106 C106 1.371(5)
C11 C12 1.381(7)
C11 C16 1.421(7)
C12 C13 1.403(8)
C12 H12 0.9400
C13 C14 1.344(10)
C13 H13 0.9400
C14 C15 1.399(10)
C14 H14 0.9400
C15 C16 1.381(7)
C15 H15 0.9400
C16 H16 0.9400
C21 C22 1.374(6)
C21 C26 1.406(6)
C22 C23 1.398(7)
C22 H22 0.9400
C23 C24 1.367(7)
C23 H23 0.9400
C24 C25 1.391(7)
C24 H24 0.9400
C25 C26 1.389(7)
C25 H25 0.9400
C26 H26 0.9400
C31 C36 1.376(7)
C31 C32 1.376(7)
C32 C33 1.413(8)
C32 H32 0.9400
C33 C34 1.366(10)
C33 H33 0.9400
C34 C35 1.339(9)
C34 H34 0.9400
C35 C36 1.407(7)
C35 H35 0.9400
C36 H36 0.9400
C41 C46 1.390(7)
C41 C42 1.395(7)
C42 C43 1.368(8)
C42 H42 0.9400
C43 C44 1.397(9)
C43 H43 0.9400
C44 C45 1.366(9)
C44 H44 0.9400
C45 C46 1.393(8)
C45 H45 0.9400
C46 H46 0.9400
C51 C56 1.377(7)
C51 C52 1.380(7)
F52 C52 1.352(6)
C52 C53 1.409(7)
F53 C53 1.329(7)
C53 C54 1.366(9)
F54 C54 1.363(6)
C54 C55 1.360(8)
F55 C55 1.353(6)
C55 C56 1.373(7)
F56 C56 1.341(6)
C61 C62 1.371(7)
C61 C66 1.398(7)
F62 C62 1.363(6)
C62 C63 1.398(8)
F63 C63 1.361(7)
C63 C64 1.338(8)
F64 C64 1.364(7)
C64 C65 1.356(9)
F65 C65 1.335(6)
C65 C66 1.399(7)
F66 C66 1.351(6)
C71 C76 1.378(6)
C71 C72 1.389(6)
F72 C72 1.358(5)
C72 C73 1.367(6)
F73 C73 1.346(5)
C73 C74 1.366(7)
F74 C74 1.357(5)
C74 C75 1.365(7)
F75 C75 1.356(5)
C75 C76 1.376(6)
F76 C76 1.361(5)

loop_
_geom_torsion_atom_site_label_1
_geom_torsion_atom_site_label_2
_geom_torsion_atom_site_label_3
_geom_torsion_atom_site_label_4
_geom_torsion
C81 B2 C2 C3 -120.8(5)
C101 B2 C2 C3 -6.3(6)
C91 B2 C2 C3 114.9(5)
C81 B2 C2 P1 65.6(5)
C101 B2 C2 P1 -179.9(3)
C91 B2 C2 P1 -58.7(5)
C1 P1 C2 C3 5.1(4)
C21 P1 C2 C3 128.4(3)
C11 P1 C2 C3 -114.5(3)
C1 P1 C2 B2 179.6(4)
C21 P1 C2 B2 -57.1(4)
C11 P1 C2 B2 60.0(5)
B2 C2 C3 P2 -178.7(3)
P1 C2 C3 P2 -3.8(4)
C1 P2 C3 C2 0.9(4)
C31 P2 C3 C2 -123.1(4)
C41 P2 C3 C2 126.9(4)
C3 P2 C1 C4 -170.0(4)
C31 P2 C1 C4 -54.8(5)
C41 P2 C1 C4 78.9(4)
C3 P2 C1 P1 2.7(3)
C31 P2 C1 P1 117.9(3)
C41 P2 C1 P1 -108.4(2)
C21 P1 C1 C4 47.7(4)
C11 P1 C1 C4 -73.3(4)
C2 P1 C1 C4 169.1(3)
C21 P1 C1 P2 -126.0(2)
C11 P1 C1 P2 113.0(3)
C2 P1 C1 P2 -4.6(3)
P2 C1 C4 C51 -140.1(4)
P1 C1 C4 C51 47.9(5)
P2 C1 C4 B1 -7.9(6)
P1 C1 C4 B1 -179.9(3)
C5 B1 C4 C51 86.5(5)
C61 B1 C4 C51 -32.4(5)
C71 B1 C4 C51 -154.9(4)
C5 B1 C4 C1 -46.5(5)
C61 B1 C4 C1 -165.4(4)
C71 B1 C4 C1 72.1(6)
C6 N1 C5 B1 87(6)
C61 B1 C5 N1 -96(4)
C71 B1 C5 N1 17(4)
C4 B1 C5 N1 145(4)
C5 N1 C6 C7 -10(4)
N1 C6 C7 C8 174.4(6)
C6 C7 C8 C9 176.3(8)
C2 B2 C81 C86 -166.0(4)
C101 B2 C81 C86 73.3(5)
C91 B2 C81 C86 -46.4(6)
C2 B2 C81 C82 21.3(6)
C101 B2 C81 C82 -99.3(5)
C91 B2 C81 C82 140.9(4)
C86 C81 C82 C83 3.6(7)
B2 C81 C82 C83 176.9(5)
C86 C81 C82 F82 -175.9(4)
B2 C81 C82 F82 -2.6(7)
F82 C82 C83 F83 -2.6(7)
C81 C82 C83 F83 177.9(4)
F82 C82 C83 C84 177.9(4)
C81 C82 C83 C84 -1.6(8)
F83 C83 C84 F84 -1.1(7)
C82 C83 C84 F84 178.4(5)
F83 C83 C84 C85 -179.9(5)
C82 C83 C84 C85 -0.3(8)
F84 C84 C85 F85 1.7(8)
C83 C84 C85 F85 -179.6(5)
F84 C84 C85 C86 -178.9(5)
C83 C84 C85 C86 -0.2(8)
F85 C85 C86 F86 3.5(7)
C84 C85 C86 F86 -175.9(4)
F85 C85 C86 C81 -177.9(4)
C84 C85 C86 C81 2.7(8)
C82 C81 C86 C85 -4.1(7)
B2 C81 C86 C85 -177.9(5)
C82 C81 C86 F86 174.5(4)
B2 C81 C86 F86 0.7(6)
C81 B2 C91 C92 -15.3(6)
C2 B2 C91 C92 109.7(5)
C101 B2 C91 C92 -128.9(5)
C81 B2 C91 C96 166.4(4)
C2 B2 C91 C96 -68.7(5)
C101 B2 C91 C96 52.7(5)
C96 C91 C92 F92 177.4(4)
B2 C91 C92 F92 -1.0(7)
C96 C91 C92 C93 -1.7(7)
B2 C91 C92 C93 179.9(4)
F92 C92 C93 F93 2.3(7)
C91 C92 C93 F93 -178.6(4)
F92 C92 C93 C94 -179.4(5)
C91 C92 C93 C94 -0.2(8)
F93 C93 C94 F94 -2.3(9)
C92 C93 C94 F94 179.3(5)
F93 C93 C94 C95 179.0(5)
C92 C93 C94 C95 0.5(9)
C93 C94 C95 F95 177.0(6)
F94 C94 C95 F95 -1.9(9)
C93 C94 C95 C96 1.0(9)
F94 C94 C95 C96 -177.8(5)
F95 C95 C96 F96 1.7(8)
C94 C95 C96 F96 177.6(5)
F95 C95 C96 C91 -179.2(5)
C94 C95 C96 C91 -3.3(8)
C92 C91 C96 F96 -177.4(4)
B2 C91 C96 F96 1.2(6)
C92 C91 C96 C95 3.5(7)
B2 C91 C96 C95 -177.8(5)
C81 B2 C101 C106 -107.8(5)
C2 B2 C101 C106 130.1(5)
C91 B2 C101 C106 13.0(7)
C81 B2 C101 C102 65.8(5)
C2 B2 C101 C102 -56.3(6)
C91 B2 C101 C102 -173.4(4)
C106 C101 C102 C103 -2.3(7)
B2 C101 C102 C103 -177.0(5)
C106 C101 C102 F102 176.2(4)
B2 C101 C102 F102 1.6(7)
F102 C102 C103 F103 0.6(7)
C101 C102 C103 F103 179.1(5)
F102 C102 C103 C104 -176.7(5)
C101 C102 C103 C104 1.9(9)
F103 C103 C104 C105 -178.0(5)
C102 C103 C104 C105 -0.8(9)
F103 C103 C104 F104 1.9(8)
C102 C103 C104 F104 179.2(5)
F104 C104 C105 F105 0.0(8)
C103 C104 C105 F105 180.0(5)
F104 C104 C105 C106 -179.6(5)
C103 C104 C105 C106 0.4(9)
C104 C105 C106 F106 177.9(5)
F105 C105 C106 F106 -1.6(7)
C104 C105 C106 C101 -1.0(9)
F105 C105 C106 C101 179.4(5)
C102 C101 C106 F106 -177.1(4)
B2 C101 C106 F106 -3.0(8)
C102 C101 C106 C105 1.8(7)
B2 C101 C106 C105 176.0(5)
C1 P1 C11 C12 113.6(4)
C21 P1 C11 C12 -11.7(4)
C2 P1 C11 C12 -131.7(4)
C1 P1 C11 C16 -60.8(4)
C21 P1 C11 C16 174.0(3)
C2 P1 C11 C16 54.0(4)
C16 C11 C12 C13 -0.4(7)
P1 C11 C12 C13 -174.6(4)
C11 C12 C13 C14 -0.2(9)
C12 C13 C14 C15 1.1(10)
C13 C14 C15 C16 -1.5(9)
C14 C15 C16 C11 1.0(8)
C12 C11 C16 C15 0.0(7)
P1 C11 C16 C15 174.7(4)
C1 P1 C21 C22 18.2(4)
C11 P1 C21 C22 142.2(4)
C2 P1 C21 C22 -99.3(4)
C1 P1 C21 C26 -168.2(3)
C11 P1 C21 C26 -44.3(4)
C2 P1 C21 C26 74.3(4)
C26 C21 C22 C23 1.6(7)
P1 C21 C22 C23 175.2(4)
C21 C22 C23 C24 0.0(7)
C22 C23 C24 C25 -1.2(8)
C23 C24 C25 C26 1.0(8)
C24 C25 C26 C21 0.6(7)
C22 C21 C26 C25 -1.8(7)
P1 C21 C26 C25 -175.4(4)
C1 P2 C31 C36 -79.0(4)
C3 P2 C31 C36 32.5(4)
C41 P2 C31 C36 140.4(4)
C1 P2 C31 C32 102.1(5)
C3 P2 C31 C32 -146.4(4)
C41 P2 C31 C32 -38.5(5)
C36 C31 C32 C33 -1.1(8)
P2 C31 C32 C33 177.7(4)
C31 C32 C33 C34 -2.0(9)
C32 C33 C34 C35 2.7(10)
C33 C34 C35 C36 -0.4(10)
C32 C31 C36 C35 3.3(8)
P2 C31 C36 C35 -175.5(4)
C34 C35 C36 C31 -2.7(9)
C1 P2 C41 C46 14.7(4)
C3 P2 C41 C46 -95.3(4)
C31 P2 C41 C46 153.6(4)
C1 P2 C41 C42 -174.2(3)
C3 P2 C41 C42 75.9(4)
C31 P2 C41 C42 -35.3(4)
C46 C41 C42 C43 -0.6(8)
P2 C41 C42 C43 -172.1(5)
C41 C42 C43 C44 1.2(10)
C42 C43 C44 C45 -1.5(11)
C43 C44 C45 C46 1.2(10)
C42 C41 C46 C45 0.3(7)
P2 C41 C46 C45 171.6(4)
C44 C45 C46 C41 -0.7(9)
C1 C4 C51 C56 67.3(5)
B1 C4 C51 C56 -72.6(5)
C1 C4 C51 C52 -114.4(4)
B1 C4 C51 C52 105.7(5)
C56 C51 C52 F52 178.1(4)
C4 C51 C52 F52 -0.3(6)
C56 C51 C52 C53 -0.7(7)
C4 C51 C52 C53 -179.1(4)
F52 C52 C53 F53 0.0(7)
C51 C52 C53 F53 179.0(5)
F52 C52 C53 C54 -179.0(5)
C51 C52 C53 C54 -0.1(8)
F53 C53 C54 C55 -177.9(5)
C52 C53 C54 C55 1.1(9)
F53 C53 C54 F54 2.0(9)
C52 C53 C54 F54 -179.0(5)
F54 C54 C55 F55 -0.4(9)
C53 C54 C55 F55 179.5(5)
F54 C54 C55 C56 178.9(5)
C53 C54 C55 C56 -1.2(9)
F55 C55 C56 F56 -1.4(7)
C54 C55 C56 F56 179.3(5)
F55 C55 C56 C51 179.6(4)
C54 C55 C56 C51 0.3(8)
C52 C51 C56 F56 -178.3(4)
C4 C51 C56 F56 0.0(6)
C52 C51 C56 C55 0.6(7)
C4 C51 C56 C55 179.0(4)
C5 B1 C61 C62 162.7(4)
C71 B1 C61 C62 52.6(6)
C4 B1 C61 C62 -76.7(5)
C5 B1 C61 C66 -18.1(6)
C71 B1 C61 C66 -128.2(5)
C4 B1 C61 C66 102.5(5)
C66 C61 C62 F62 -178.0(4)
B1 C61 C62 F62 1.3(7)
C66 C61 C62 C63 -1.0(7)
B1 C61 C62 C63 178.3(5)
F62 C62 C63 C64 179.5(5)
C61 C62 C63 C64 2.4(9)
F62 C62 C63 F63 -1.4(8)
C61 C62 C63 F63 -178.5(5)
F63 C63 C64 C65 178.7(6)
C62 C63 C64 C65 -2.2(10)
F63 C63 C64 F64 1.1(10)
C62 C63 C64 F64 -179.8(6)
C63 C64 C65 F65 179.9(6)
F64 C64 C65 F65 -2.5(10)
C63 C64 C65 C66 0.8(10)
F64 C64 C65 C66 178.4(5)
C62 C61 C66 F66 178.6(4)
B1 C61 C66 F66 -0.6(7)
C62 C61 C66 C65 -0.5(7)
B1 C61 C66 C65 -179.7(5)
F65 C65 C66 F66 2.4(8)
C64 C65 C66 F66 -178.5(5)
F65 C65 C66 C61 -178.5(5)
C64 C65 C66 C61 0.7(9)
C5 B1 C71 C76 132.6(5)
C61 B1 C71 C76 -113.2(5)
C4 B1 C71 C76 9.6(7)
C5 B1 C71 C72 -56.4(5)
C61 B1 C71 C72 57.8(6)
C4 B1 C71 C72 -179.4(4)
C76 C71 C72 F72 179.2(4)
B1 C71 C72 F72 6.9(7)
C76 C71 C72 C73 -0.7(8)
B1 C71 C72 C73 -172.9(5)
F72 C72 C73 F73 -1.5(7)
C71 C72 C73 F73 178.3(5)
F72 C72 C73 C74 -180.0(5)
C71 C72 C73 C74 -0.1(8)
F73 C73 C74 F74 2.5(8)
C72 C73 C74 F74 -179.1(5)
F73 C73 C74 C75 -178.2(5)
C72 C73 C74 C75 0.3(8)
F74 C74 C75 F75 -1.6(8)
C73 C74 C75 F75 179.1(5)
F74 C74 C75 C76 179.8(5)
C73 C74 C75 C76 0.4(8)
F75 C75 C76 F76 -0.9(7)
C74 C75 C76 F76 177.7(5)
F75 C75 C76 C71 180.0(5)
C74 C75 C76 C71 -1.4(8)
C72 C71 C76 F76 -177.6(4)
B1 C71 C76 F76 -6.2(8)
C72 C71 C76 C75 1.4(7)
B1 C71 C76 C75 172.8(5)

loop_
_platon_squeeze_void_nr
_platon_squeeze_void_average_x
_platon_squeeze_void_average_y
_platon_squeeze_void_average_z
_platon_squeeze_void_volume
_platon_squeeze_void_count_electrons
_platon_squeeze_void_content
1 0.000 0.000 0.000 242 76 ' '
2 0.000 0.500 0.500 461 122 ' '
3 0.500 1.000 0.000 461 122 ' '
4 0.500 0.500 0.500 242 76 ' '
